data_7123922
loop_
_publ_author_name
'Liu, Yu-Ling'
'Lu, Si-Qi'
'Tang, Yuan-Yuan'
'Chen, Xiao-Gang'
'Gao, Ji-Xing'
'Li, Hao-Jie'
'Xiong, Ren-Gen'

_publ_section_title
;
 Fluorination observed Tc increase of 110 K is challenging
 hydrogen-deuterium isotope effect
;
_journal_name_full 'Chemical Communications'
_journal_paper_doi 10.1039/C9CC04658E
_journal_year 2019
_chemical_formula_moiety 'C7 H9 N2, 3(I Pb0.33)'
_chemical_formula_sum 'C7 H9 I3 N2 Pb'
_chemical_formula_weight 709.06
_space_group_crystal_system hexagonal
_space_group_IT_number 194
_space_group_name_Hall '-P 6c 2c'
_space_group_name_H-M_alt 'P 63/m m c'
_symmetry_space_group_name_Hall '-P 6c 2c'
_symmetry_space_group_name_H-M 'P 63/m m c'
_atom_sites_solution_hydrogens difmap
_audit_creation_method SHELXL-2014/7
_audit_update_record
;
2019-06-17 deposited with the CCDC.    2019-07-29 downloaded from the CCDC.
;
_cell_angle_alpha 90
_cell_angle_beta 90
_cell_angle_gamma 120
_cell_formula_units_Z 2
_cell_length_a 10.6336(7)
_cell_length_b 10.6336(7)
_cell_length_c 8.1342(5)
_cell_measurement_reflns_used 735
_cell_measurement_temperature 483(2)
_cell_measurement_theta_max 26.2790
_cell_measurement_theta_min 3.3450
_cell_volume 796.54(9)
_computing_cell_refinement 'CrysAlisPro 1.171.40.14e (Rigaku OD, 2018)'
_computing_data_collection 'CrysAlisPro 1.171.40.14e (Rigaku OD, 2018)'
_computing_data_reduction 'CrysAlisPro 1.171.40.14e (Rigaku OD, 2018)'
_computing_molecular_graphics 'Bruker SHELXTL'
_computing_publication_material 'Bruker SHELXTL'
_computing_structure_refinement 'SHELXL-2014/7 (Sheldrick, 2014)'
_diffrn_ambient_temperature 483(2)
_diffrn_measured_fraction_theta_full 0.997
_diffrn_measured_fraction_theta_max 0.877
_diffrn_measurement_device_type 'XtaLAB Synergy R, DW system, HyPix'
_diffrn_measurement_method \w
_diffrn_radiation_type MoK\a
_diffrn_radiation_wavelength 0.71073
_diffrn_reflns_av_R_equivalents 0.0125
_diffrn_reflns_av_unetI/netI 0.0099
_diffrn_reflns_Laue_measured_fraction_full 0.997
_diffrn_reflns_Laue_measured_fraction_max 0.877
_diffrn_reflns_limit_h_max 14
_diffrn_reflns_limit_h_min -10
_diffrn_reflns_limit_k_max 14
_diffrn_reflns_limit_k_min -5
_diffrn_reflns_limit_l_max 11
_diffrn_reflns_limit_l_min -10
_diffrn_reflns_number 2029
_diffrn_reflns_point_group_measured_fraction_full 0.997
_diffrn_reflns_point_group_measured_fraction_max 0.877
_diffrn_reflns_theta_full 25.242
_diffrn_reflns_theta_max 28.930
_diffrn_reflns_theta_min 3.342
_diffrn_source 'Rotating-anode X-ray tube'
_exptl_absorpt_coefficient_mu 16.375
_exptl_absorpt_correction_T_max 0.038
_exptl_absorpt_correction_T_min 0.028
_exptl_absorpt_correction_type multi-scan
_exptl_absorpt_process_details 'CrysAlisPro 1.171.40.14e (Rigaku OD, 2018)'
_exptl_crystal_colour Pale-yellow
_exptl_crystal_density_diffrn 2.956
_exptl_crystal_density_method 'not measured'
_exptl_crystal_description Block
_exptl_crystal_F_000 612
_exptl_crystal_size_max 0.3
_exptl_crystal_size_mid 0.2
_exptl_crystal_size_min 0.2
_refine_diff_density_max 0.441
_refine_diff_density_min -0.406
_refine_diff_density_rms 0.088
_refine_ls_extinction_method none
_refine_ls_goodness_of_fit_ref 1.064
_refine_ls_hydrogen_treatment constr
_refine_ls_matrix_type full
_refine_ls_number_parameters 25
_refine_ls_number_reflns 436
_refine_ls_number_restraints 32
_refine_ls_restrained_S_all 1.048
_refine_ls_R_factor_all 0.0690
_refine_ls_R_factor_gt 0.0406
_refine_ls_shift/su_max 0.000
_refine_ls_shift/su_mean 0.000
_refine_ls_structure_factor_coef Fsqd
_refine_ls_weighting_details 'w=1/[\s^2^(Fo^2^)+(0.0679P)^2^+1.2851P] where P=(Fo^2^+2Fc^2^)/3'
_refine_ls_weighting_scheme calc
_refine_ls_wR_factor_gt 0.1292
_refine_ls_wR_factor_ref 0.1464
_reflns_Friedel_coverage 0.000
_reflns_number_gt 222
_reflns_number_total 436
_reflns_threshold_expression 'I > 2\s(I)'
_cod_data_source_file c9cc04658e2.cif
_cod_data_source_block n-FMDABCO_483K
_cod_depositor_comments
;
The following automatic conversions were performed:

'_exptl_absorpt_correction_type' value 'Multi-scan' changed to
'multi-scan' according to
/home/data/users/saulius/crontab/automatic-downloads/rss-feeds/RSC/lib/dictionaries/cif_core.dic
dictionary named 'cif_core.dic' version 2.4.2 from 2011-04-26.

Automatic conversion script
Id: cif_fix_values 4973 2017-02-22 13:04:09Z antanas 
;
_cod_original_cell_volume 796.54(12)
_cod_database_code 7123922
_shelx_shelxl_version_number 2014/7
_shelx_space_group_comment
;
The symmetry employed for this shelxl refinement is uniquely defined
by the following loop, which should always be used as a source of
symmetry information in preference to the above space-group names.
They are only intended as comments.
;

loop_
_space_group_symop_operation_xyz
'x, y, z'
'-y, x-y, z'
'-x+y, -x, z'
'-x, -y, z+1/2'
'y, -x+y, z+1/2'
'x-y, x, z+1/2'
'y, x, -z'
'x-y, -y, -z'
'-x, -x+y, -z'
'-y, -x, -z+1/2'
'-x+y, y, -z+1/2'
'x, x-y, -z+1/2'
'-x, -y, -z'
'y, -x+y, -z'
'x-y, x, -z'
'x, y, -z-1/2'
'-y, x-y, -z-1/2'
'-x+y, -x, -z-1/2'
'-y, -x, z'
'-x+y, y, z'
'x, x-y, z'
'y, x, z-1/2'
'x-y, -y, z-1/2'
'-x, -x+y, z-1/2'

loop_
_atom_site_label
_atom_site_type_symbol
_atom_site_fract_x
_atom_site_fract_y
_atom_site_fract_z
_atom_site_U_iso_or_equiv
_atom_site_adp_type
_atom_site_occupancy
_atom_site_site_symmetry_order
_atom_site_calc_flag
_atom_site_refinement_flags_posn
_atom_site_refinement_flags_adp
_atom_site_refinement_flags_occupancy
_atom_site_disorder_assembly
_atom_site_disorder_group
Pb1 Pb 1.0000 1.0000 0.5000 0.1280(8) Uani 1 12 d S T P . .
I1 I 0.7275(2) 0.86375(10) 0.2500 0.1762(10) Uani 1 4 d S T P . .
C2 C 0.667(2) 0.333(2) 0.549(5) 0.54(6) Uani 0.0833 1 d D U P A -1
H2A H 0.7158 0.2842 0.5879 0.814 Uiso 0.0833 1 d R U P A -1
H2B H 0.7158 0.4317 0.5879 0.814 Uiso 0.0833 1 d R U P A -1
H2C H 0.5683 0.2842 0.5879 0.814 Uiso 0.0833 1 d R U P A -1
C1 C 0.5959(16) 0.4041(16) 0.324(4) 0.44(3) Uani 1 2 d DS TU P A .
H1A H 0.6443 0.5021 0.3638 0.529 Uiso 0.5 1 d R U P . .
N1 N 0.6667 0.3333 0.379(4) 0.46(3) Uani 1 6 d DS TU P . .

loop_
_atom_site_aniso_label
_atom_site_aniso_U_11
_atom_site_aniso_U_22
_atom_site_aniso_U_33
_atom_site_aniso_U_23
_atom_site_aniso_U_13
_atom_site_aniso_U_12
Pb1 0.1475(10) 0.1475(10) 0.0889(8) 0.000 0.000 0.0738(5)
I1 0.1440(15) 0.2126(17) 0.1492(15) 0.000 0.000 0.0720(7)
C2 0.48(8) 0.48(8) 0.53(8) -0.01(7) 0.01(7) 0.15(8)
C1 0.42(3) 0.42(3) 0.56(8) -0.063(16) 0.063(16) 0.27(2)
N1 0.42(3) 0.42(3) 0.53(8) 0.000 0.000 0.209(17)

loop_
_atom_type_symbol
_atom_type_description
_atom_type_scat_dispersion_real
_atom_type_scat_dispersion_imag
_atom_type_scat_source
C C 0.0033 0.0016 'International Tables Vol C Tables 4.2.6.8 and 6.1.1.4'
H H 0.0000 0.0000 'International Tables Vol C Tables 4.2.6.8 and 6.1.1.4'
N N 0.0061 0.0033 'International Tables Vol C Tables 4.2.6.8 and 6.1.1.4'
F F 0.0171 0.0103 'International Tables Vol C Tables 4.2.6.8 and 6.1.1.4'
I I -0.4742 1.8119 'International Tables Vol C Tables 4.2.6.8 and 6.1.1.4'
Pb Pb -3.3944 10.1111 'International Tables Vol C Tables 4.2.6.8 and 6.1.1.4'

loop_
_geom_angle_atom_site_label_1
_geom_angle_atom_site_label_2
_geom_angle_atom_site_label_3
_geom_angle
_geom_angle_site_symmetry_1
_geom_angle_site_symmetry_3
I1 Pb1 I1 84.57(3) 13_776 14_566
I1 Pb1 I1 95.43(3) 13_776 2_765
I1 Pb1 I1 180.0 14_566 2_765
I1 Pb1 I1 84.57(3) 13_776 15_656
I1 Pb1 I1 84.57(3) 14_566 15_656
I1 Pb1 I1 95.43(3) 2_765 15_656
I1 Pb1 I1 95.43(3) 13_776 3_675
I1 Pb1 I1 95.43(3) 14_566 3_675
I1 Pb1 I1 84.57(3) 2_765 3_675
I1 Pb1 I1 180.0 15_656 3_675
I1 Pb1 I1 180.00(5) 13_776 .
I1 Pb1 I1 95.43(3) 14_566 .
I1 Pb1 I1 84.57(3) 2_765 .
I1 Pb1 I1 95.43(3) 15_656 .
I1 Pb1 I1 84.57(3) 3_675 .
Pb1 I1 Pb1 78.04(4) . 4_774
N1 C2 H2A 109.5 . .
N1 C2 H2B 109.5 . .
H2A C2 H2B 109.5 . .
N1 C2 H2C 109.5 . .
H2A C2 H2C 109.5 . .
H2B C2 H2C 109.5 . .
C1 C1 N1 109.0(7) 10_665 .
C1 C1 H1A 109.9 10_665 .
N1 C1 H1A 109.9 . .
C1 N1 C1 110.0(7) 2_655 3_665
C1 N1 C1 110.0(7) 2_655 .
C1 N1 C1 110.0(7) 3_665 .
C1 N1 C2 109.0(11) 2_655 .
C1 N1 C2 109.0(11) 3_665 .
C1 N1 C2 108.9(11) . .

loop_
_geom_bond_atom_site_label_1
_geom_bond_atom_site_label_2
_geom_bond_distance
_geom_bond_site_symmetry_2
Pb1 I1 3.2300(14) 13_776
Pb1 I1 3.2300(14) 14_566
Pb1 I1 3.2300(14) 2_765
Pb1 I1 3.2300(14) 15_656
Pb1 I1 3.2300(14) 3_675
Pb1 I1 3.2300(14) .
I1 Pb1 3.2300(14) 4_774
C2 N1 1.38(3) .
C2 H2A 0.9601 .
C2 H2B 0.9600 .
C2 H2C 0.9600 .
C1 C1 1.20(6) 10_665
C1 N1 1.38(3) .
C1 H1A 0.9602 .
N1 C1 1.38(3) 2_655
N1 C1 1.38(3) 3_665
